data_7204175
loop_
_publ_author_name
'Michael Wiebcke'

_publ_section_title
;
 Hydrothermal synthesis and structural characterization of a new
 layered zincophosphate co-templated by diprotonated 1,6-diaminohexane
 and orthoboric acid molecules
;
_journal_issue 1
_journal_name_full 'J. Mater. Chem.'
_journal_page_first 143
_journal_page_last 147
_journal_paper_doi 10.1039/b105057p
_journal_volume 12
_journal_year 2002
_chemical_formula_sum 'C6 H22 B N2 O15 P3 Zn3'
_chemical_formula_weight 662.08
_chemical_name_systematic
;
Hexane-1,6-diammonium zinc phosphate hydrogenphosphate boric-acid (1/3/2/1/1)
;
_space_group_IT_number 14
_symmetry_cell_setting monoclinic
_symmetry_space_group_name_Hall '-P 2ybc'
_symmetry_space_group_name_H-M 'P 1 21/c 1'
_atom_sites_solution_hydrogens difmap
_atom_sites_solution_primary direct
_atom_sites_solution_secondary difmap
_audit_creation_date 2001-03-24T12:36:59-00:00
_audit_creation_method 'WinGX routine CIF_UPDATE'
_cell_angle_alpha 90
_cell_angle_beta 91.34(1)
_cell_angle_gamma 90
_cell_formula_units_Z 4
_cell_length_a 12.955(1)
_cell_length_b 8.295(1)
_cell_length_c 18.805(2)
_cell_measurement_temperature 293
_cell_volume 2020.3(4)
_computing_structure_refinement 'SHELXL-97 (Sheldrick, 1997)'
_diffrn_ambient_temperature 293
_diffrn_measured_fraction_theta_full 0.999
_diffrn_measured_fraction_theta_max 0.999
_diffrn_radiation_monochromator graphite
_diffrn_radiation_type MoK\a
_diffrn_radiation_wavelength 0.71073
_diffrn_reflns_av_R_equivalents 0.0492
_diffrn_reflns_av_unetI/netI 0.1566
_diffrn_reflns_limit_h_max 17
_diffrn_reflns_limit_h_min 0
_diffrn_reflns_limit_k_max 10
_diffrn_reflns_limit_k_min 0
_diffrn_reflns_limit_l_max 24
_diffrn_reflns_limit_l_min -24
_diffrn_reflns_number 5092
_diffrn_reflns_theta_full 28.03
_diffrn_reflns_theta_max 28.03
_diffrn_reflns_theta_min 2.17
_exptl_absorpt_coefficient_mu 3.846
_exptl_absorpt_correction_T_max 0.9987
_exptl_absorpt_correction_T_min 0.9161
_exptl_absorpt_correction_type psi-scan
_exptl_absorpt_process_details
;
North A.C.T., Phillips D.C. & Mathews F.S. (1968) Acta. Cryst. A24, 351
;
_exptl_crystal_density_diffrn 2.177
_exptl_crystal_density_method 'not measured'
_exptl_crystal_F_000 1328
_refine_diff_density_max 0.793
_refine_diff_density_min -0.81
_refine_diff_density_rms 0.196
_refine_ls_extinction_method none
_refine_ls_goodness_of_fit_ref 0.989
_refine_ls_hydrogen_treatment mixed
_refine_ls_matrix_type full
_refine_ls_number_parameters 298
_refine_ls_number_reflns 4885
_refine_ls_number_restraints 0
_refine_ls_restrained_S_all 0.989
_refine_ls_R_factor_all 0.1594
_refine_ls_R_factor_gt 0.0523
_refine_ls_shift/su_max 0.026
_refine_ls_shift/su_mean 0.001
_refine_ls_structure_factor_coef Fsqd
_refine_ls_weighting_details 'calc w=1/[\s^2^(Fo^2^)+(0.0251P)^2^+0.0000P] where P=(Fo^2^+2Fc^2^)/3'
_refine_ls_weighting_scheme calc
_refine_ls_wR_factor_gt 0.0776
_refine_ls_wR_factor_ref 0.097
_reflns_number_gt 2712
_reflns_number_total 4885
_reflns_threshold_expression >2sigma(I)
_cod_data_source_file b105057p.txt
_cod_data_source_block I
_cod_original_sg_symbol_H-M 'P 21 / c'
_cod_database_code 7204175
_exptl_absorpt_correction_t_ave 0.9726

loop_
_symmetry_equiv_pos_as_xyz
'x, y, z'
'-x, y+1/2, -z+1/2'
'-x, -y, -z'
'x, -y-1/2, z-1/2'

loop_
_atom_site_label
_atom_site_type_symbol
_atom_site_fract_x
_atom_site_fract_y
_atom_site_fract_z
_atom_site_U_iso_or_equiv
_atom_site_adp_type
_atom_site_occupancy
_atom_site_symmetry_multiplicity
_atom_site_calc_flag
_atom_site_refinement_flags
_atom_site_disorder_assembly
_atom_site_disorder_group
Zn1 Zn 0.89594(6) 0.85952(10) 0.19334(4) 0.01495(18) Uani 1 1 d . . .
Zn2 Zn 0.13392(6) 0.85849(10) 0.27816(4) 0.01567(18) Uani 1 1 d . . .
Zn3 Zn 0.88265(6) 0.95977(9) 0.41356(4) 0.01372(17) Uani 1 1 d . . .
P1 P 0.94640(12) 0.6451(2) 0.32172(8) 0.0124(3) Uani 1 1 d . . .
P2 P 0.11549(13) 0.0745(2) 0.41751(8) 0.0123(4) Uani 1 1 d . . .
P3 P 0.26216(13) 0.5740(2) 0.21492(8) 0.0150(4) Uani 1 1 d . . .
O1 O 0.9941(3) 0.7588(5) 0.2640(2) 0.0173(10) Uani 1 1 d . . .
O2 O 0.9017(3) 0.7426(5) 0.3822(2) 0.0187(10) Uani 1 1 d . . .
O3 O 0.9680(3) 1.0345(5) 0.1483(2) 0.0183(10) Uani 1 1 d . . .
O4 O 0.0005(3) 0.1073(5) 0.4271(2) 0.0175(11) Uani 1 1 d . . .
O5 O 0.8276(3) 0.9392(5) 0.50949(19) 0.0153(10) Uani 1 1 d . . .
O6 O 0.1335(3) 0.9151(5) 0.3782(2) 0.0181(10) Uani 1 1 d . . .
O7 O 0.8603(3) 0.5467(6) 0.2846(2) 0.0180(10) Uani 1 1 d . . .
O8 O 0.3830(3) 0.5376(6) 0.2098(2) 0.0265(12) Uani 1 1 d . . .
O9 O 0.1653(3) 0.2139(5) 0.3760(2) 0.0161(10) Uani 1 1 d . . .
O10 O 0.2199(4) 0.5829(6) 0.1395(2) 0.0279(12) Uani 1 1 d . . .
O11 O 0.2226(4) 0.4299(6) 0.2558(2) 0.0260(12) Uani 1 1 d . . .
O12 O 0.2511(4) 0.7307(6) 0.2548(2) 0.0258(12) Uani 1 1 d . . .
O13 O 0.3640(4) 0.1520(9) 0.3591(3) 0.0341(14) Uani 1 1 d . . .
O14 O 0.3776(4) 0.0676(8) 0.4821(3) 0.0344(14) Uani 1 1 d . . .
O15 O 0.5238(4) 0.0896(8) 0.4105(3) 0.0369(16) Uani 1 1 d . . .
B B 0.4189(6) 0.1039(10) 0.4176(4) 0.0229(19) Uani 1 1 d . . .
H1 H 0.316(6) 0.052(11) 0.484(4) 0.05 Uiso 1 1 d . . .
H2 H 0.315(6) 0.152(13) 0.364(5) 0.05 Uiso 1 1 d . . .
H3 H 0.549(7) 0.068(11) 0.443(4) 0.05 Uiso 1 1 d . . .
N1 N 0.1098(5) 0.6768(8) 0.4835(3) 0.0249(15) Uani 1 1 d . . .
H11 H 0.077(7) 0.626(11) 0.457(4) 0.05 Uiso 1 1 d . . .
H12 H 0.133(6) 0.757(10) 0.453(4) 0.05 Uiso 1 1 d . . .
H13 H 0.057(6) 0.723(10) 0.508(4) 0.05 Uiso 1 1 d . . .
N2 N 0.6564(5) 0.6547(10) 0.2901(4) 0.0364(18) Uani 1 1 d . . .
H21 H 0.750(6) 0.623(9) 0.284(4) 0.05 Uiso 1 1 d . . .
H22 H 0.633(6) 0.681(10) 0.246(4) 0.05 Uiso 1 1 d . . .
H23 H 0.662(7) 0.753(11) 0.307(4) 0.05 Uiso 1 1 d . . .
C1 C 0.1892(6) 0.5918(10) 0.5267(4) 0.0312(19) Uani 1 1 d . . .
H1A H 0.1557 0.5071 0.5551 0.037 Uiso 1 1 calc R . .
H1B H 0.2225 0.6691 0.5601 0.037 Uiso 1 1 calc R . .
C3 C 0.3444(6) 0.6306(10) 0.4444(4) 0.0350(19) Uani 1 1 d . . .
H3A H 0.3784 0.7008 0.4805 0.042 Uiso 1 1 calc R . .
H3B H 0.304 0.7001 0.4113 0.042 Uiso 1 1 calc R . .
C5 C 0.5023(6) 0.6493(11) 0.3665(4) 0.0361(19) Uani 1 1 d . . .
H5A H 0.4649 0.7156 0.3305 0.043 Uiso 1 1 calc R . .
H5B H 0.5349 0.723 0.4018 0.043 Uiso 1 1 calc R . .
C2 C 0.2719(5) 0.5145(9) 0.4810(4) 0.0307(19) Uani 1 1 d . . .
H2A H 0.3139 0.4413 0.5116 0.037 Uiso 1 1 calc R . .
H2B H 0.237 0.4475 0.4441 0.037 Uiso 1 1 calc R . .
C4 C 0.4267(5) 0.5408(10) 0.4032(4) 0.0303(18) Uani 1 1 d . . .
H4A H 0.4655 0.4695 0.4366 0.036 Uiso 1 1 calc R . .
H4B H 0.392 0.4714 0.3671 0.036 Uiso 1 1 calc R . .
C6 C 0.5842(6) 0.5532(10) 0.3310(4) 0.036(2) Uani 1 1 d . . .
H6A H 0.624 0.4923 0.3677 0.043 Uiso 1 1 calc R . .
H6B H 0.5509 0.4742 0.2984 0.043 Uiso 1 1 calc R . .

loop_
_atom_site_aniso_label
_atom_site_aniso_U_11
_atom_site_aniso_U_22
_atom_site_aniso_U_33
_atom_site_aniso_U_23
_atom_site_aniso_U_13
_atom_site_aniso_U_12
Zn1 0.0169(4) 0.0152(4) 0.0126(3) -0.0003(3) 0.0001(3) -0.0021(4)
Zn2 0.0182(4) 0.0151(4) 0.0138(4) 0.0005(3) 0.0017(3) 0.0008(4)
Zn3 0.0146(4) 0.0152(4) 0.0114(3) -0.0013(3) 0.0007(3) 0.0012(4)
P1 0.0160(8) 0.0114(8) 0.0098(7) -0.0011(7) 0.0018(6) 0.0007(8)
P2 0.0130(8) 0.0150(9) 0.0089(7) -0.0004(7) 0.0004(6) -0.0001(7)
P3 0.0139(9) 0.0171(9) 0.0141(8) -0.0001(7) 0.0006(7) 0.0002(8)
O1 0.015(2) 0.021(2) 0.016(2) 0.004(2) 0.0017(18) -0.002(2)
O2 0.026(3) 0.011(2) 0.020(2) -0.003(2) 0.009(2) 0.002(2)
O3 0.023(3) 0.012(2) 0.019(2) 0.002(2) -0.001(2) -0.006(2)
O4 0.010(2) 0.016(3) 0.026(2) 0.0008(19) 0.0017(19) 0.0013(19)
O5 0.012(2) 0.026(3) 0.0080(19) 0.003(2) 0.0027(17) -0.001(2)
O6 0.023(3) 0.017(2) 0.014(2) -0.0020(19) 0.0042(19) 0.002(2)
O7 0.019(2) 0.018(2) 0.017(2) -0.004(2) -0.0013(19) -0.003(2)
O8 0.016(3) 0.033(3) 0.031(3) 0.009(2) 0.004(2) 0.005(3)
O9 0.012(2) 0.020(3) 0.016(2) 0.007(2) -0.0002(18) 0.002(2)
O10 0.030(3) 0.030(3) 0.024(3) 0.004(2) -0.005(2) -0.009(2)
O11 0.026(3) 0.021(3) 0.031(3) 0.005(2) 0.010(2) 0.002(2)
O12 0.027(3) 0.020(3) 0.031(3) -0.012(2) 0.000(2) 0.004(2)
O13 0.017(3) 0.052(4) 0.034(3) 0.010(3) 0.003(2) 0.007(3)
O14 0.021(3) 0.056(4) 0.027(3) 0.007(3) 0.004(2) 0.004(3)
O15 0.017(3) 0.064(4) 0.030(3) 0.003(3) 0.003(2) 0.007(3)
B 0.017(4) 0.022(5) 0.030(5) -0.006(3) 0.002(4) 0.004(4)
N1 0.030(4) 0.024(4) 0.021(3) -0.002(3) 0.003(3) -0.002(3)
N2 0.029(4) 0.044(5) 0.037(4) -0.006(4) 0.011(3) -0.011(4)
C1 0.030(4) 0.039(5) 0.025(4) 0.005(3) 0.005(3) 0.006(4)
C3 0.031(4) 0.032(5) 0.041(5) 0.000(4) 0.008(4) 0.002(4)
C5 0.032(4) 0.039(5) 0.038(4) 0.004(4) 0.009(4) -0.003(4)
C2 0.025(4) 0.037(5) 0.030(4) -0.003(4) 0.002(3) -0.002(4)
C4 0.026(4) 0.033(5) 0.033(4) -0.001(4) 0.008(3) 0.004(4)
C6 0.031(4) 0.037(5) 0.041(5) 0.002(4) 0.008(4) -0.006(4)

loop_
_atom_type_symbol
_atom_type_description
_atom_type_scat_dispersion_real
_atom_type_scat_dispersion_imag
_atom_type_scat_source
C C 0.0033 0.0016 'International Tables Vol C Tables 4.2.6.8 and 6.1.1.4'
H H 0 0 'International Tables Vol C Tables 4.2.6.8 and 6.1.1.4'
N N 0.0061 0.0033 'International Tables Vol C Tables 4.2.6.8 and 6.1.1.4'
O O 0.0106 0.006 'International Tables Vol C Tables 4.2.6.8 and 6.1.1.4'
P P 0.1023 0.0942 'International Tables Vol C Tables 4.2.6.8 and 6.1.1.4'
Zn Zn 0.2839 1.4301 'International Tables Vol C Tables 4.2.6.8 and 6.1.1.4'
B B 0.0013 0.0007 'International Tables Vol C Tables 4.2.6.8 and 6.1.1.4'

loop_
_geom_angle_atom_site_label_1
_geom_angle_atom_site_label_2
_geom_angle_atom_site_label_3
_geom_angle
_geom_angle_site_symmetry_1
_geom_angle_site_symmetry_3
_geom_angle_publ_flag
O11 Zn1 O3 113.0(2) 2_655 . ?
O11 Zn1 O9 101.86(19) 2_655 2_655 ?
O3 Zn1 O9 111.61(18) . 2_655 ?
O11 Zn1 O1 107.42(19) 2_655 . ?
O3 Zn1 O1 107.39(18) . . ?
O9 Zn1 O1 115.55(19) 2_655 . ?
O12 Zn2 O6 112.19(19) . . ?
O12 Zn2 O7 105.13(19) . 2_655 ?
O6 Zn2 O7 113.12(18) . 2_655 ?
O12 Zn2 O1 117.46(19) . 1_455 ?
O6 Zn2 O1 101.89(18) . 1_455 ?
O7 Zn2 O1 107.23(18) 2_655 1_455 ?
O2 Zn3 O10 115.5(2) . 2_655 ?
O2 Zn3 O5 104.69(18) . . ?
O10 Zn3 O5 105.09(19) 2_655 . ?
O2 Zn3 O4 121.32(19) . 1_665 ?
O10 Zn3 O4 105.1(2) 2_655 1_665 ?
O5 Zn3 O4 103.47(18) . 1_665 ?
O2 P1 O3 109.1(2) . 2_745 ?
O2 P1 O7 109.7(3) . . ?
O3 P1 O7 111.1(3) 2_745 . ?
O2 P1 O1 111.0(2) . . ?
O3 P1 O1 108.6(2) 2_745 . ?
O7 P1 O1 107.3(2) . . ?
O4 P2 O6 111.7(3) . 1_545 ?
O4 P2 O9 110.2(2) . . ?
O6 P2 O9 109.3(2) 1_545 . ?
O4 P2 O5 110.8(2) . 3_666 ?
O6 P2 O5 106.8(2) 1_545 3_666 ?
O9 P2 O5 107.9(2) . 3_666 ?
O12 P3 O10 112.8(3) . . ?
O12 P3 O11 113.0(3) . . ?
O10 P3 O11 113.3(3) . . ?
O12 P3 O8 107.3(3) . . ?
O10 P3 O8 106.7(3) . . ?
O11 P3 O8 103.0(3) . . ?
P1 O1 Zn1 117.0(2) . . ?
P1 O1 Zn2 121.6(2) . 1_655 ?
Zn1 O1 Zn2 118.3(2) . 1_655 ?
P1 O2 Zn3 141.7(3) . . ?
P1 O3 Zn1 129.7(3) 2_755 . ?
P2 O4 Zn3 129.0(3) . 1_445 ?
P2 O5 Zn3 130.2(3) 3_666 . ?
P2 O6 Zn2 132.8(3) 1_565 . ?
P1 O7 Zn2 131.2(3) . 2_645 ?
P2 O9 Zn1 129.7(3) . 2_645 ?
P3 O10 Zn3 133.5(3) . 2_645 ?
P3 O11 Zn1 140.9(3) . 2_645 ?
P3 O12 Zn2 132.6(3) . . ?
O13 B O14 125.1(7) . . ?
O13 B O15 116.6(7) . . ?
O14 B O15 118.3(7) . . ?
N1 C1 C2 112.4(6) . . ?
C2 C3 C4 111.5(6) . . ?
C6 C5 C4 111.2(7) . . ?
C3 C2 C1 115.9(7) . . ?
C5 C4 C3 114.2(7) . . ?
N2 C6 C5 113.0(7) . . ?

loop_
_geom_bond_atom_site_label_1
_geom_bond_atom_site_label_2
_geom_bond_distance
_geom_bond_site_symmetry_2
_geom_bond_publ_flag
Zn1 O11 1.919(5) 2_655 ?
Zn1 O3 1.932(4) . ?
Zn1 O9 1.933(4) 2_655 ?
Zn1 O1 2.000(4) . ?
Zn2 O12 1.911(5) . ?
Zn2 O6 1.939(4) . ?
Zn2 O7 1.960(4) 2_655 ?
Zn2 O1 2.003(4) 1_455 ?
Zn3 O2 1.913(4) . ?
Zn3 O10 1.934(5) 2_655 ?
Zn3 O5 1.963(4) . ?
Zn3 O4 1.969(4) 1_665 ?
P1 O2 1.522(4) . ?
P1 O3 1.536(5) 2_745 ?
P1 O7 1.537(4) . ?
P1 O1 1.575(4) . ?
P2 O4 1.529(4) . ?
P2 O6 1.536(4) 1_545 ?
P2 O9 1.545(4) . ?
P2 O5 1.547(4) 3_666 ?
P3 O12 1.509(5) . ?
P3 O10 1.509(5) . ?
P3 O11 1.516(5) . ?
P3 O8 1.600(5) . ?
O1 Zn2 2.003(4) 1_655 ?
O3 P1 1.536(5) 2_755 ?
O4 Zn3 1.969(4) 1_445 ?
O5 P2 1.547(4) 3_666 ?
O6 P2 1.536(4) 1_565 ?
O7 Zn2 1.960(4) 2_645 ?
O9 Zn1 1.933(4) 2_645 ?
O10 Zn3 1.934(5) 2_645 ?
O11 Zn1 1.919(5) 2_645 ?
O13 B 1.356(9) . ?
O14 B 1.370(9) . ?
O15 B 1.373(9) . ?
N1 C1 1.475(9) . ?
N2 C6 1.487(10) . ?
C1 C2 1.530(10) . ?
C3 C2 1.521(10) . ?
C3 C4 1.526(9) . ?
C5 C6 1.496(10) . ?
C5 C4 1.510(10) . ?

loop_
_geom_hbond_atom_site_label_D
_geom_hbond_atom_site_label_H
_geom_hbond_atom_site_label_A
_geom_hbond_site_symmetry_D
_geom_hbond_site_symmetry_H
_geom_hbond_site_symmetry_A
_geom_hbond_distance_DH
_geom_hbond_distance_HA
_geom_hbond_distance_DA
_geom_hbond_angle_DHA
_geom_hbond_publ_flag
O8 H8 O9 . . . 0.89 1.65 2.538(5) 170 ?
O14 H1 O5 . . 3_665 0.81(8) 1.87(8) 2.666(6) 169(9) ?
O13 H2 O9 . . 1_655 0.64(8) 2.02(8) 2.651(7) 165(13) ?
O15 H3 O14 . . 3_665 0.71(8) 2.02(8) 2.700(8) 160(10) ?
N1 H11 O3 . . 1-655 0.77(9) 2.19(8) 2.904(7) 155(8) ?
N1 H12 O6 . . 1_655 0.93(8) 1.92(8) 2.820(7) 160(7) ?
N1 H13 O4 . . 3_665 0.92(8) 2.02(8) 2.861(7) 152(7) ?
N2 H21 O7 . . . 1.22(8) 1.59(8) 2.793(9) 167(6) ?
N2 H22 O13 . . 2_645 0.92(8) 1.97(8) 2.812(9) 151(7) ?
N2 H23 O8 . . . 0.88(9) 2.45(9) 3.216(10) 146(7) ?
N2 H23 O11 . . . 0.88(9) 2.42(9) 2.911(9) 116(6) ?
C1 H1A O2 . . 3_655 0.99 2.50 3.480(9) 169 ?
C1 H1B O10 . . 3_665 0.99 2.54 3.450(9) 152 ?
C2 H2B O9 . . 1_645 0.99 2.49 3.449(9) 163 ?
